data_2217557
loop_
_publ_author_name
'Medlycott, Elaine A.'
'Wang, Jianhua'
'Hanan, Garry S.'

_publ_section_title
;[2,6-Bis(5-chloropyrimidin-2-yl-\k<i>N</i>)pyridine-\k<i>N</i>](2,2':6',2''-terpyridine-\k^3^<i>N</i>,<i>N</i>',<i>N</i>'')ruthenium(II)
 bis(hexafluoridophosphate) acetonitrile disolvate
;
_journal_coeditor_code HY2110
_journal_issue 2
_journal_name_full 'Acta Crystallographica Section E'
_journal_page_first m326
_journal_page_last m326
_journal_paper_doi 10.1107/S1600536807068602
_journal_volume 64
_journal_year 2008
_chemical_formula_iupac '[Ru (C13 H7 Cl2 N5) (C15 H11 N3)] (P F6)2, 2C2 H3 N'
_chemical_formula_moiety 'C28 H18 Cl2 N8 Ru 2+, 2(F6 P -), 2(C2 H3 N)'
_chemical_formula_sum 'C32 H24 Cl2 F12 N10 P2 Ru'
_chemical_formula_weight 1010.52
_chemical_name_systematic
;[2,6-Bis(5-chloropyrimidin-2-yl)pyridine-\k^3^N^1^,N^2^,N^6^](2,2':6',2''-
terpyridine-\k^3^N,N',N'')ruthenium(II)
 bis(hexafluoridophosphate) acetonitrile
disolvate
;
_space_group_IT_number 43
_symmetry_cell_setting orthorhombic
_symmetry_space_group_name_Hall 'F 2 -2d'
_symmetry_space_group_name_H-M 'F d d 2'
_atom_sites_solution_hydrogens geom
_atom_sites_solution_primary direct
_atom_sites_solution_secondary difmap
_audit_creation_method SHELXL-97
_cell_angle_alpha 90.00
_cell_angle_beta 90.00
_cell_angle_gamma 90.00
_cell_formula_units_Z 16
_cell_length_a 16.3846(2)
_cell_length_b 62.8985(8)
_cell_length_c 14.5581(2)
_cell_measurement_reflns_used 7885
_cell_measurement_temperature 100(2)
_cell_measurement_theta_max 72.87
_cell_measurement_theta_min 2.81
_cell_volume 15003.1(3)
_computing_cell_refinement 'SAINT (Bruker, 1999)'
_computing_data_collection 'SMART (Bruker, 1999)'
_computing_data_reduction 'SAINT (Bruker, 1999)'
_computing_molecular_graphics 'SHELXTL (Bruker, 1997)'
_computing_publication_material 'UdMX (local program)'
_computing_structure_refinement 'SHELXL97 (Sheldrick, 2008)'
_computing_structure_solution 'SHELXS97 (Sheldrick, 2008)'
_diffrn_ambient_temperature 100(2)
_diffrn_measured_fraction_theta_full 0.996
_diffrn_measured_fraction_theta_max 0.996
_diffrn_measurement_device_type 'Bruker SMART 2K'
_diffrn_measurement_method \w
_diffrn_radiation_monochromator graphite
_diffrn_radiation_source 'X-ray Sealed Tube'
_diffrn_radiation_type CuK\a
_diffrn_radiation_wavelength 1.54178
_diffrn_reflns_av_R_equivalents 0.053
_diffrn_reflns_av_sigmaI/netI 0.0279
_diffrn_reflns_limit_h_max 18
_diffrn_reflns_limit_h_min -19
_diffrn_reflns_limit_k_max 77
_diffrn_reflns_limit_k_min -77
_diffrn_reflns_limit_l_max 17
_diffrn_reflns_limit_l_min -17
_diffrn_reflns_number 45518
_diffrn_reflns_theta_full 72.97
_diffrn_reflns_theta_max 72.97
_diffrn_reflns_theta_min 2.81
_exptl_absorpt_coefficient_mu 6.435
_exptl_absorpt_correction_T_max 0.6400
_exptl_absorpt_correction_T_min 0.1900
_exptl_absorpt_correction_type multi-scan
_exptl_absorpt_process_details '(SADABS; Sheldrick, 1996)'
_exptl_crystal_colour red
_exptl_crystal_density_diffrn 1.789
_exptl_crystal_density_method 'not measured'
_exptl_crystal_description block
_exptl_crystal_F_000 8032
_exptl_crystal_size_max 0.48
_exptl_crystal_size_mid 0.25
_exptl_crystal_size_min 0.07
_refine_diff_density_max 0.708
_refine_diff_density_min -0.376
_refine_ls_abs_structure_details 'Flack (1983), 3439 Friedel pairs'
_refine_ls_abs_structure_Flack 0.052(5)
_refine_ls_extinction_method none
_refine_ls_goodness_of_fit_ref 1.078
_refine_ls_hydrogen_treatment constr
_refine_ls_matrix_type full
_refine_ls_number_parameters 534
_refine_ls_number_reflns 7327
_refine_ls_number_restraints 1
_refine_ls_restrained_S_all 1.078
_refine_ls_R_factor_all 0.0298
_refine_ls_R_factor_gt 0.0288
_refine_ls_shift/su_max 0.002
_refine_ls_shift/su_mean 0.000
_refine_ls_structure_factor_coef Fsqd
_refine_ls_weighting_details 'calc w=1/[\s^2^(Fo^2^)+(0.0495P)^2^] where P=(Fo^2^+2Fc^2^)/3'
_refine_ls_weighting_scheme calc
_refine_ls_wR_factor_gt 0.0720
_refine_ls_wR_factor_ref 0.0724
_reflns_number_gt 7121
_reflns_number_total 7327
_reflns_threshold_expression I>2\s(I)
_cod_data_source_file hy2110.cif
_cod_data_source_block I
_cod_depositor_comments
;
The following automatic conversions were performed:
'_symmetry_cell_setting' value 'Orthorhombic' changed to 'orthorhombic'
according to '/home/saulius/struct/CIF-dictionaries/cif_core.dic'
dictionary named 'cif_core.dic' version 2.4.1 from
2010-06-29.

'_geom_bond_publ_flag' value 'Y' changed to 'y' according to
'/home/saulius/struct/CIF-dictionaries/cif_core.dic' dictionary named
'cif_core.dic' version 2.4.1 from 2010-06-29 (6
times).

'_geom_bond_publ_flag' value 'N' changed to 'n' according to
'/home/saulius/struct/CIF-dictionaries/cif_core.dic' dictionary named
'cif_core.dic' version 2.4.1 from 2010-06-29 (58
times).

'_geom_angle_publ_flag' value 'Y' changed to 'y' according to
'/home/saulius/struct/CIF-dictionaries/cif_core.dic' dictionary named
'cif_core.dic' version 2.4.1 from 2010-06-29 (2
times).

'_geom_angle_publ_flag' value 'N' changed to 'n' according to
'/home/saulius/struct/CIF-dictionaries/cif_core.dic' dictionary named
'cif_core.dic' version 2.4.1 from 2010-06-29 (99
times).

'_geom_torsion_publ_flag' value 'N' changed to 'n' according to
'/home/saulius/struct/CIF-dictionaries/cif_core.dic' dictionary named
'cif_core.dic' version 2.4.1 from 2010-06-29 (148 times).

Automatic conversion script
Id: cif_fix_enum 1527 2010-12-29 10:47:43Z saulius 

The following automatic conversions were performed:

'_symmetry_cell_setting' value 'Orthorhombic' changed to
'orthorhombic' according to
/home/saulius/struct/CIF-dictionaries/cif_core.dic dictionary named
'cif_core.dic' version 2.4.1 from 2010-06-29.

'_geom_bond_publ_flag'
value 'Y' changed to 'y' according to
/home/saulius/struct/CIF-dictionaries/cif_core.dic dictionary named
'cif_core.dic' version 2.4.1 from 2010-06-29 (6
times).

'_geom_bond_publ_flag' value 'N' changed to 'n' according to
/home/saulius/struct/CIF-dictionaries/cif_core.dic dictionary named
'cif_core.dic' version 2.4.1 from 2010-06-29 (58
times).

'_geom_angle_publ_flag' value 'Y' changed to 'y' according
to /home/saulius/struct/CIF-dictionaries/cif_core.dic dictionary
named 'cif_core.dic' version 2.4.1 from 2010-06-29 (2
times).

'_geom_angle_publ_flag' value 'N' changed to 'n' according
to /home/saulius/struct/CIF-dictionaries/cif_core.dic dictionary
named 'cif_core.dic' version 2.4.1 from 2010-06-29 (99
times).

'_geom_torsion_publ_flag' value 'N' changed to 'n' according
to /home/saulius/struct/CIF-dictionaries/cif_core.dic dictionary
named 'cif_core.dic' version 2.4.1 from 2010-06-29 (148 times).

Automatic conversion script
Id: cif_fix_values 1715 2011-07-08 13:25:40Z adriana 
;
_cod_database_code 2217557
_cod_database_fobs_code 2217557

loop_
_symmetry_equiv_pos_as_xyz
'x, y, z'
'-x, -y, z'
'x+1/4, -y+1/4, z+1/4'
'-x+1/4, y+1/4, z+1/4'
'x, y+1/2, z+1/2'
'-x, -y+1/2, z+1/2'
'x+1/4, -y+3/4, z+3/4'
'-x+1/4, y+3/4, z+3/4'
'x+1/2, y, z+1/2'
'-x+1/2, -y, z+1/2'
'x+3/4, -y+1/4, z+3/4'
'-x+3/4, y+1/4, z+3/4'
'x+1/2, y+1/2, z'
'-x+1/2, -y+1/2, z'
'x+3/4, -y+3/4, z+1/4'
'-x+3/4, y+3/4, z+1/4'

loop_
_atom_site_type_symbol
_atom_site_label
_atom_site_fract_x
_atom_site_fract_y
_atom_site_fract_z
_atom_site_U_iso_or_equiv
_atom_site_adp_type
_atom_site_calc_flag
_atom_site_refinement_flags
_atom_site_occupancy
_atom_site_disorder_assembly
_atom_site_disorder_group
Ru Ru1 0.290100(12) 0.172144(3) 0.184589(14) 0.01338(6) Uani d . 1 . .
N N1 0.16426(13) 0.16743(3) 0.17514(17) 0.0127(5) Uani d . 1 . .
N N2 0.06878(15) 0.13822(4) 0.16488(17) 0.0192(5) Uani d . 1 . .
N N3 0.28547(14) 0.14071(3) 0.1797(2) 0.0158(4) Uani d . 1 . .
N N4 0.41289(14) 0.16477(4) 0.19327(18) 0.0162(5) Uani d . 1 . .
N N5 0.50172(15) 0.13428(4) 0.19511(18) 0.0185(5) Uani d . 1 . .
N N6 0.30146(14) 0.17985(4) 0.04606(19) 0.0161(5) Uani d . 1 . .
N N7 0.30453(13) 0.20369(3) 0.1912(2) 0.0171(5) Uani d . 1 . .
N N8 0.28073(15) 0.17725(4) 0.32451(18) 0.0164(5) Uani d . 1 . .
Cl Cl1 -0.05599(5) 0.191627(12) 0.18178(7) 0.03047(17) Uani d . 1 . .
Cl Cl2 0.63956(5) 0.185785(12) 0.20297(6) 0.02663(17) Uani d . 1 . .
C C1 0.10321(18) 0.18085(4) 0.1752(2) 0.0187(6) Uani d . 1 . .
H H1 0.1139 0.1957 0.1764 0.022 Uiso calc R 1 . .
C C2 0.02315(19) 0.17372(5) 0.1736(2) 0.0216(6) Uani d . 1 . .
C C3 0.00786(18) 0.15218(5) 0.1673(2) 0.0205(6) Uani d . 1 . .
H H3 -0.0469 0.1473 0.1648 0.025 Uiso calc R 1 . .
C C4 0.14379(17) 0.14580(4) 0.1707(2) 0.0161(6) Uani d . 1 . .
C C5 0.21284(17) 0.13084(4) 0.1747(2) 0.0166(6) Uani d . 1 . .
C C6 0.20777(17) 0.10876(4) 0.1748(2) 0.0179(6) Uani d . 1 . .
H H6 0.1563 0.1018 0.1723 0.021 Uiso calc R 1 . .
C C7 0.27997(18) 0.09704(4) 0.1786(2) 0.0195(6) Uani d . 1 . .
H H7 0.2782 0.0819 0.1792 0.023 Uiso calc R 1 . .
C C8 0.35412(17) 0.10751(4) 0.1814(2) 0.0184(5) Uani d . 1 . .
H H8 0.4036 0.0996 0.1816 0.022 Uiso calc R 1 . .
C C9 0.35616(16) 0.12949(4) 0.1840(2) 0.0157(5) Uani d . 1 . .
C C10 0.42780(17) 0.14324(4) 0.1912(2) 0.0155(5) Uani d . 1 . .
C C11 0.56623(19) 0.14731(5) 0.1980(2) 0.0194(6) Uani d . 1 . .
H H11 0.6197 0.1415 0.1991 0.023 Uiso calc R 1 . .
C C12 0.55631(19) 0.16922(5) 0.1993(2) 0.0195(6) Uani d . 1 . .
C C13 0.47850(17) 0.17753(5) 0.1987(2) 0.0175(6) Uani d . 1 . .
H H13 0.4711 0.1925 0.2022 0.021 Uiso calc R 1 . .
C C21 0.30071(18) 0.16651(5) -0.0258(2) 0.0195(6) Uani d . 1 . .
H H21 0.2985 0.1516 -0.0147 0.023 Uiso calc R 1 . .
C C22 0.3031(2) 0.17365(5) -0.1157(2) 0.0246(7) Uani d . 1 . .
H H22 0.3032 0.1638 -0.1651 0.029 Uiso calc R 1 . .
C C23 0.3053(2) 0.19512(6) -0.1327(2) 0.0264(7) Uani d . 1 . .
H H23 0.3035 0.2003 -0.1939 0.032 Uiso calc R 1 . .
C C24 0.31023(19) 0.20912(5) -0.0588(3) 0.0236(6) Uani d . 1 . .
H H24 0.3144 0.2240 -0.0690 0.028 Uiso calc R 1 . .
C C25 0.30901(18) 0.20109(5) 0.0297(2) 0.0176(6) Uani d . 1 . .
C C26 0.31643(18) 0.21439(5) 0.1127(2) 0.0181(6) Uani d . 1 . .
C C27 0.3406(2) 0.23558(5) 0.1156(2) 0.0229(7) Uani d . 1 . .
H H27 0.3490 0.2434 0.0606 0.028 Uiso calc R 1 . .
C C28 0.3523(2) 0.24505(5) 0.2008(2) 0.0283(7) Uani d . 1 . .
H H28 0.3690 0.2595 0.2040 0.034 Uiso calc R 1 . .
C C29 0.3398(2) 0.23369(5) 0.2810(2) 0.0246(7) Uani d . 1 . .
H H29 0.3481 0.2402 0.3392 0.030 Uiso calc R 1 . .
C C30 0.31470(19) 0.21252(5) 0.2749(2) 0.0193(6) Uani d . 1 . .
C C31 0.29853(18) 0.19766(5) 0.3507(2) 0.0191(6) Uani d . 1 . .
C C32 0.3001(2) 0.20342(5) 0.4418(3) 0.0257(7) Uani d . 1 . .
H H32 0.3149 0.2175 0.4591 0.031 Uiso calc R 1 . .
C C33 0.2797(2) 0.18839(6) 0.5089(2) 0.0262(7) Uani d . 1 . .
H H33 0.2806 0.1922 0.5721 0.031 Uiso calc R 1 . .
C C34 0.25841(19) 0.16815(6) 0.4826(2) 0.0241(7) Uani d . 1 . .
H H34 0.2430 0.1578 0.5270 0.029 Uiso calc R 1 . .
C C35 0.25996(19) 0.16315(5) 0.3895(2) 0.0202(6) Uani d . 1 . .
H H35 0.2457 0.1491 0.3712 0.024 Uiso calc R 1 . .
P P1 0.53369(4) 0.138455(11) -0.06986(7) 0.01995(15) Uani d . 1 . .
F F11 0.55805(15) 0.15979(3) -0.12300(15) 0.0394(5) Uani d . 1 A -1
F F12 0.47251(14) 0.15156(4) -0.00468(16) 0.0489(6) Uani d . 1 A -1
F F13 0.60507(12) 0.14221(4) 0.00174(15) 0.0395(5) Uani d . 1 A -1
F F14 0.59497(16) 0.12565(4) -0.13491(16) 0.0478(6) Uani d . 1 A -1
F F15 0.46190(13) 0.13468(4) -0.14174(17) 0.0456(6) Uani d . 1 A -1
F F16 0.50911(17) 0.11725(4) -0.01669(18) 0.0514(7) Uani d . 1 A -1
P P2 0.55212(6) 0.220273(12) 0.44248(8) 0.02989(19) Uani d . 1 B -3
F F21 0.62202(18) 0.23668(4) 0.41314(18) 0.0620(8) Uani d . 1 B -3
F F22 0.61423(13) 0.20103(4) 0.4277(2) 0.0494(6) Uani d . 1 B -3
F F23 0.52253(16) 0.21836(4) 0.33806(17) 0.0481(6) Uani d . 1 B -3
F F24 0.4896(2) 0.23943(4) 0.45789(19) 0.0691(9) Uani d . 1 B -3
F F25 0.57961(18) 0.22231(4) 0.54775(16) 0.0499(6) Uani d . 1 B -3
F F26 0.48287(14) 0.20363(4) 0.47239(17) 0.0412(5) Uani d . 1 B -3
C C41 0.5921(3) 0.24842(7) 0.1749(4) 0.0671(15) Uani d . 1 . .
H H41A 0.5672 0.2485 0.2362 0.101 Uiso calc R 1 . .
H H41B 0.6125 0.2341 0.1613 0.101 Uiso calc R 1 . .
H H41C 0.5511 0.2524 0.1291 0.101 Uiso calc R 1 . .
C C42 0.6591(3) 0.26342(6) 0.1723(3) 0.0385(9) Uani d . 1 . .
N N43 0.7112(2) 0.27540(5) 0.1708(3) 0.0412(9) Uani d . 1 . .
C C51 0.5307(3) 0.20455(7) -0.0195(3) 0.0445(10) Uani d . 1 . .
H H51A 0.5680 0.2005 0.0302 0.067 Uiso calc R 1 . .
H H51B 0.4951 0.1925 -0.0341 0.067 Uiso calc R 1 . .
H H51C 0.4974 0.2167 0.0000 0.067 Uiso calc R 1 . .
C C52 0.5776(2) 0.21037(5) -0.1004(3) 0.0301(8) Uani d . 1 . .
N N53 0.6152(2) 0.21498(5) -0.1637(2) 0.0403(8) Uani d . 1 . .

loop_
_atom_site_aniso_label
_atom_site_aniso_U_11
_atom_site_aniso_U_22
_atom_site_aniso_U_33
_atom_site_aniso_U_12
_atom_site_aniso_U_13
_atom_site_aniso_U_23
Ru1 0.01374(10) 0.00810(9) 0.01831(10) 0.00004(7) 0.00117(8) 0.00034(9)
N1 0.0076(10) 0.0176(11) 0.0129(12) -0.0043(8) -0.0006(9) 0.0052(10)
N2 0.0179(13) 0.0198(12) 0.0198(14) -0.0043(10) -0.0001(10) 0.0000(10)
N3 0.0191(11) 0.0120(10) 0.0164(11) 0.0004(8) -0.0004(10) 0.0014(12)
N4 0.0171(12) 0.0150(11) 0.0167(12) -0.0012(8) 0.0020(11) -0.0005(11)
N5 0.0189(12) 0.0146(11) 0.0220(13) 0.0035(8) 0.0033(11) 0.0011(10)
N6 0.0139(12) 0.0110(12) 0.0233(14) -0.0003(9) 0.0007(10) 0.0012(10)
N7 0.0165(12) 0.0104(10) 0.0243(13) 0.0007(8) 0.0028(12) 0.0009(11)
N8 0.0151(12) 0.0151(12) 0.0191(13) -0.0002(9) -0.0001(9) -0.0003(10)
Cl1 0.0194(3) 0.0265(4) 0.0456(5) 0.0084(3) 0.0040(4) 0.0037(4)
Cl2 0.0186(4) 0.0253(4) 0.0360(5) -0.0046(3) 0.0018(3) -0.0041(3)
C1 0.0202(14) 0.0153(12) 0.0205(15) -0.0006(10) 0.0014(13) 0.0026(11)
C2 0.0188(13) 0.0230(14) 0.0230(18) 0.0043(11) 0.0024(13) 0.0019(13)
C3 0.0134(14) 0.0280(15) 0.0200(16) -0.0011(11) -0.0002(11) -0.0008(12)
C4 0.0182(14) 0.0148(12) 0.0153(15) -0.0016(10) 0.0032(11) -0.0023(11)
C5 0.0199(13) 0.0148(12) 0.0150(15) -0.0041(10) 0.0014(11) 0.0004(12)
C6 0.0207(13) 0.0128(12) 0.0202(16) -0.0050(10) 0.0020(12) -0.0008(12)
C7 0.0275(15) 0.0089(11) 0.0220(15) 0.0012(10) 0.0001(13) 0.0009(13)
C8 0.0240(14) 0.0129(12) 0.0183(13) 0.0039(10) 0.0012(14) 0.0025(12)
C9 0.0181(13) 0.0120(12) 0.0171(13) 0.0008(9) 0.0015(13) 0.0015(12)
C10 0.0179(13) 0.0139(12) 0.0146(13) 0.0043(9) 0.0001(12) 0.0011(12)
C11 0.0167(14) 0.0236(14) 0.0178(15) 0.0030(11) 0.0007(12) 0.0019(12)
C12 0.0185(14) 0.0202(14) 0.0197(18) -0.0038(11) 0.0021(12) -0.0029(12)
C13 0.0176(14) 0.0164(13) 0.0184(15) -0.0020(10) 0.0035(12) -0.0011(11)
C21 0.0166(15) 0.0147(14) 0.0272(16) -0.0008(11) -0.0005(12) -0.0031(12)
C22 0.0254(17) 0.0258(17) 0.0225(17) -0.0011(13) 0.0016(13) -0.0064(13)
C23 0.0259(17) 0.0316(19) 0.0218(16) -0.0009(14) 0.0022(13) 0.0042(14)
C24 0.0235(15) 0.0196(14) 0.0277(17) -0.0016(11) 0.0048(15) 0.0047(14)
C25 0.0160(14) 0.0130(14) 0.0237(15) -0.0031(11) 0.0010(12) 0.0025(12)
C26 0.0148(14) 0.0148(14) 0.0247(16) 0.0009(11) 0.0005(12) 0.0013(12)
C27 0.0269(16) 0.0126(14) 0.0293(17) -0.0019(12) 0.0033(13) 0.0021(12)
C28 0.0359(19) 0.0136(14) 0.035(2) -0.0055(12) 0.0036(15) -0.0036(13)
C29 0.0305(17) 0.0147(14) 0.0287(17) -0.0020(12) 0.0007(14) -0.0057(12)
C30 0.0168(15) 0.0174(15) 0.0237(16) 0.0009(11) 0.0008(12) -0.0040(12)
C31 0.0157(15) 0.0159(15) 0.0258(17) 0.0005(11) 0.0024(12) -0.0006(12)
C32 0.0273(16) 0.0277(17) 0.0222(16) -0.0046(12) -0.0017(14) -0.0065(15)
C33 0.0233(17) 0.034(2) 0.0213(16) -0.0021(14) 0.0001(13) -0.0002(14)
C34 0.0149(16) 0.0327(18) 0.0245(16) -0.0007(13) -0.0002(13) 0.0058(14)
C35 0.0159(15) 0.0171(14) 0.0277(16) -0.0009(11) 0.0008(12) 0.0045(12)
P1 0.0173(3) 0.0206(3) 0.0220(4) -0.0014(3) -0.0014(3) 0.0043(4)
F11 0.0604(15) 0.0288(11) 0.0290(11) -0.0096(10) -0.0010(10) 0.0081(9)
F12 0.0412(13) 0.0762(18) 0.0295(12) 0.0268(12) 0.0053(10) 0.0076(12)
F13 0.0272(11) 0.0636(15) 0.0277(11) -0.0158(10) -0.0083(9) 0.0098(10)
F14 0.0543(15) 0.0551(15) 0.0339(12) 0.0287(12) 0.0038(11) 0.0004(11)
F15 0.0329(13) 0.0671(17) 0.0369(13) -0.0200(11) -0.0104(10) 0.0106(12)
F16 0.0697(17) 0.0369(13) 0.0477(15) -0.0190(12) -0.0112(13) 0.0209(11)
P2 0.0418(5) 0.0167(3) 0.0312(5) -0.0054(3) 0.0004(4) -0.0044(4)
F21 0.093(2) 0.0467(14) 0.0464(16) -0.0465(14) -0.0020(14) 0.0039(12)
F22 0.0305(11) 0.0396(12) 0.0783(18) -0.0016(9) 0.0024(13) -0.0136(14)
F23 0.0615(16) 0.0487(15) 0.0342(12) -0.0094(12) -0.0039(11) -0.0094(11)
F24 0.116(3) 0.0338(13) 0.0576(19) 0.0370(15) 0.0013(16) -0.0069(12)
F25 0.0831(19) 0.0298(12) 0.0367(13) -0.0235(12) -0.0118(12) 0.0036(10)
F26 0.0352(12) 0.0343(12) 0.0541(14) -0.0045(9) 0.0122(10) -0.0061(10)
C41 0.074(3) 0.048(3) 0.080(4) -0.016(2) -0.032(3) 0.020(3)
C42 0.054(2) 0.0251(17) 0.036(2) 0.0097(16) -0.0056(19) 0.0037(16)
N43 0.050(2) 0.0265(15) 0.047(2) 0.0066(14) 0.0009(16) 0.0026(15)
C51 0.044(2) 0.044(2) 0.045(2) -0.0034(18) 0.0125(19) 0.0020(19)
C52 0.0322(19) 0.0219(16) 0.036(2) 0.0064(13) -0.0042(15) -0.0004(14)
N53 0.053(2) 0.0313(17) 0.0368(18) 0.0028(14) 0.0104(16) 0.0072(14)

loop_
_atom_type_symbol
_atom_type_description
_atom_type_scat_dispersion_real
_atom_type_scat_dispersion_imag
_atom_type_scat_source
C C 0.0181 0.0091 'International Tables Vol C Tables 4.2.6.8 and 6.1.1.4'
H H 0.0000 0.0000 'International Tables Vol C Tables 4.2.6.8 and 6.1.1.4'
N N 0.0311 0.0180 'International Tables Vol C Tables 4.2.6.8 and 6.1.1.4'
F F 0.0727 0.0534 'International Tables Vol C Tables 4.2.6.8 and 6.1.1.4'
P P 0.2955 0.4335 'International Tables Vol C Tables 4.2.6.8 and 6.1.1.4'
Cl Cl 0.3639 0.7018 'International Tables Vol C Tables 4.2.6.8 and 6.1.1.4'
Ru Ru 0.0552 3.2960 'International Tables Vol C Tables 4.2.6.8 and 6.1.1.4'

loop_
_geom_angle_atom_site_label_1
_geom_angle_atom_site_label_2
_geom_angle_atom_site_label_3
_geom_angle
_geom_angle_publ_flag
N3 Ru1 N7 175.35(9) y
N3 Ru1 N8 100.81(12) y
N7 Ru1 N8 78.90(12) y
N3 Ru1 N4 79.37(9) y
N7 Ru1 N4 96.00(9) y
N8 Ru1 N4 92.69(10) y
N3 Ru1 N6 101.62(11) y
N7 Ru1 N6 78.75(11) y
N8 Ru1 N6 157.58(9) y
N4 Ru1 N6 91.40(10) y
N3 Ru1 N1 79.51(9) y
N7 Ru1 N1 105.12(9) y
N8 Ru1 N1 90.79(10) y
N4 Ru1 N1 158.87(9) y
N6 Ru1 N1 93.30(10) y
C1 N1 C4 116.3(2) n
C1 N1 RU1 131.55(19) n
C4 N1 RU1 112.15(18) n
C4 N2 C3 117.3(3) n
C5 N3 C9 121.2(2) n
C5 N3 RU1 119.80(18) n
C9 N3 RU1 119.00(18) n
C13 N4 C10 116.5(2) n
C13 N4 RU1 130.4(2) n
C10 N4 RU1 113.08(18) n
C10 N5 C11 117.3(2) n
C21 N6 C25 118.5(3) n
C21 N6 RU1 127.5(2) n
C25 N6 RU1 113.9(2) n
C26 N7 C30 123.0(2) n
C26 N7 RU1 118.3(2) n
C30 N7 RU1 117.8(2) n
C35 N8 C31 118.5(3) n
C35 N8 RU1 127.7(2) n
C31 N8 RU1 113.8(2) n
N1 C1 C2 121.0(3) n
N1 C1 H1 119.5 ?
C2 C1 H1 119.5 ?
C3 C2 C1 119.3(3) n
C3 C2 CL1 120.6(2) n
C1 C2 CL1 120.0(2) n
N2 C3 C2 120.9(3) n
N2 C3 H3 119.6 ?
C2 C3 H3 119.6 ?
N2 C4 N1 125.1(3) n
N2 C4 C5 119.1(3) n
N1 C4 C5 115.7(2) n
N3 C5 C6 120.9(3) n
N3 C5 C4 112.8(2) n
C6 C5 C4 126.3(3) n
C5 C6 C7 118.5(3) n
C5 C6 H6 120.8 ?
C7 C6 H6 120.8 ?
C8 C7 C6 119.7(2) n
C8 C7 H7 120.2 ?
C6 C7 H7 120.2 ?
C7 C8 C9 119.9(3) n
C7 C8 H8 120.1 ?
C9 C8 H8 120.1 ?
N3 C9 C8 119.8(2) n
N3 C9 C10 112.4(2) n
C8 C9 C10 127.8(2) n
N5 C10 N4 125.1(3) n
N5 C10 C9 118.7(2) n
N4 C10 C9 116.2(2) n
N5 C11 C12 121.1(3) n
N5 C11 H11 119.5 ?
C12 C11 H11 119.5 ?
C13 C12 C11 119.0(3) n
C13 C12 CL2 120.3(2) n
C11 C12 CL2 120.7(2) n
N4 C13 C12 120.9(3) n
N4 C13 H13 119.5 ?
C12 C13 H13 119.5 ?
N6 C21 C22 122.3(3) n
N6 C21 H21 118.9 ?
C22 C21 H21 118.9 ?
C23 C22 C21 119.4(3) n
C23 C22 H22 120.3 ?
C21 C22 H22 120.3 ?
C22 C23 C24 118.9(3) n
C22 C23 H23 120.5 ?
C24 C23 H23 120.5 ?
C25 C24 C23 119.2(3) n
C25 C24 H24 120.4 ?
C23 C24 H24 120.4 ?
N6 C25 C24 121.5(3) n
N6 C25 C26 114.8(3) n
C24 C25 C26 123.7(3) n
N7 C26 C27 119.8(3) n
N7 C26 C25 113.7(3) n
C27 C26 C25 126.3(3) n
C28 C27 C26 118.5(3) n
C28 C27 H27 120.7 ?
C26 C27 H27 120.7 ?
C29 C28 C27 120.7(3) n
C29 C28 H28 119.6 ?
C27 C28 H28 119.6 ?
C28 C29 C30 118.8(3) n
C28 C29 H29 120.6 ?
C30 C29 H29 120.6 ?
N7 C30 C29 119.1(3) n
N7 C30 C31 113.2(3) n
C29 C30 C31 127.7(3) n
N8 C31 C32 121.3(3) n
N8 C31 C30 115.1(3) n
C32 C31 C30 123.6(3) n
C31 C32 C33 119.4(3) n
C31 C32 H32 120.3 ?
C33 C32 H32 120.3 ?
C34 C33 C32 119.5(3) n
C34 C33 H33 120.3 ?
C32 C33 H33 120.3 ?
C33 C34 C35 118.4(3) n
C33 C34 H34 120.8 ?
C35 C34 H34 120.8 ?
N8 C35 C34 122.9(3) n
N8 C35 H35 118.6 ?
C34 C35 H35 118.6 ?
F13 P1 F15 179.9(2) n
F13 P1 F16 89.53(13) n
F15 P1 F16 90.45(13) n
F13 P1 F14 90.07(13) n
F15 P1 F14 89.98(15) n
F16 P1 F14 91.42(15) n
F13 P1 F11 90.51(12) n
F15 P1 F11 89.51(13) n
F16 P1 F11 179.77(18) n
F14 P1 F11 88.81(14) n
F13 P1 F12 89.74(14) n
F15 P1 F12 90.21(13) n
F16 P1 F12 89.14(15) n
F14 P1 F12 179.41(16) n
F11 P1 F12 90.63(14) n
F22 P2 F24 179.57(19) n
F22 P2 F21 89.79(15) n
F24 P2 F21 90.59(18) n
F22 P2 F23 90.44(15) n
F24 P2 F23 89.76(15) n
F21 P2 F23 90.67(14) n
F22 P2 F25 90.61(16) n
F24 P2 F25 89.19(15) n
F21 P2 F25 90.15(13) n
F23 P2 F25 178.67(18) n
F22 P2 F26 89.60(12) n
F24 P2 F26 90.02(16) n
F21 P2 F26 179.30(17) n
F23 P2 F26 89.68(13) n
F25 P2 F26 89.51(14) n
C42 C41 H41A 109.5 ?
C42 C41 H41B 109.5 ?
H41A C41 H41B 109.5 ?
C42 C41 H41C 109.5 ?
H41A C41 H41C 109.5 ?
H41B C41 H41C 109.5 ?
N43 C42 C41 179.1(5) n
C52 C51 H51A 109.5 ?
C52 C51 H51B 109.5 ?
H51A C51 H51B 109.5 ?
C52 C51 H51C 109.5 ?
H51A C51 H51C 109.5 ?
H51B C51 H51C 109.5 ?
N53 C52 C51 179.4(5) n

loop_
_geom_bond_atom_site_label_1
_geom_bond_atom_site_label_2
_geom_bond_distance
_geom_bond_publ_flag
Ru1 N1 2.088(2) y
Ru1 N3 1.980(2) y
Ru1 N4 2.069(2) y
Ru1 N6 2.083(3) y
Ru1 N7 2.000(2) y
Ru1 N8 2.068(3) y
N1 C1 1.309(4) n
N1 C4 1.403(3) n
N2 C4 1.321(4) n
N2 C3 1.330(4) n
N3 C5 1.344(4) n
N3 C9 1.358(3) n
N4 C13 1.344(4) n
N4 C10 1.376(3) n
N5 C10 1.337(3) n
N5 C11 1.339(4) n
N6 C21 1.342(4) n
N6 C25 1.363(4) n
N7 C26 1.340(4) n
N7 C30 1.349(4) n
N8 C35 1.341(4) n
N8 C31 1.370(4) n
Cl1 C2 1.722(3) n
Cl2 C12 1.717(3) n
C1 C2 1.386(4) n
C1 H1 0.95 ?
C2 C3 1.381(4) n
C3 H3 0.95 ?
C4 C5 1.473(4) n
C5 C6 1.391(4) n
C6 C7 1.395(4) n
C6 H6 0.95 ?
C7 C8 1.382(4) n
C7 H7 0.95 ?
C8 C9 1.383(4) n
C8 H8 0.95 ?
C9 C10 1.462(4) n
C11 C12 1.387(4) n
C11 H11 0.95 ?
C12 C13 1.378(4) n
C13 H13 0.95 ?
C21 C22 1.383(5) n
C21 H21 0.95 ?
C22 C23 1.374(5) n
C22 H22 0.95 ?
C23 C24 1.393(5) n
C23 H23 0.95 ?
C24 C25 1.383(5) n
C24 H24 0.95 ?
C25 C26 1.475(4) n
C26 C27 1.391(4) n
C27 C28 1.389(5) n
C27 H27 0.95 ?
C28 C29 1.384(5) n
C28 H28 0.95 ?
C29 C30 1.396(4) n
C29 H29 0.95 ?
C30 C31 1.471(4) n
C31 C32 1.375(5) n
C32 C33 1.399(5) n
C32 H32 0.95 ?
C33 C34 1.375(5) n
C33 H33 0.95 ?
C34 C35 1.392(4) n
C34 H34 0.95 ?
C35 H35 0.95 ?
P1 F13 1.584(2) n
P1 F15 1.592(2) n
P1 F16 1.594(2) n
P1 F14 1.598(2) n
P1 F11 1.599(2) n
P1 F12 1.608(2) n
P2 F22 1.596(2) n
P2 F24 1.598(3) n
P2 F21 1.600(2) n
P2 F23 1.600(3) n
P2 F25 1.602(2) n
P2 F26 1.604(2) n
C41 C42 1.448(6) n
C41 H41a 0.98 ?
C41 H41b 0.98 ?
C41 H41c 0.98 ?
C42 N43 1.140(5) n
C51 C52 1.453(5) n
C51 H51a 0.98 ?
C51 H51b 0.98 ?
C51 H51c 0.98 ?
C52 N53 1.145(5) n

loop_
_geom_torsion_atom_site_label_1
_geom_torsion_atom_site_label_2
_geom_torsion_atom_site_label_3
_geom_torsion_atom_site_label_4
_geom_torsion
_geom_torsion_publ_flag
N3 RU1 N1 C1 178.0(3) n
N7 RU1 N1 C1 -1.6(3) n
N8 RU1 N1 C1 77.1(3) n
N4 RU1 N1 C1 176.7(3) n
N6 RU1 N1 C1 -80.8(3) n
N3 RU1 N1 C4 0.1(2) n
N7 RU1 N1 C4 -179.5(2) n
N8 RU1 N1 C4 -100.8(2) n
N4 RU1 N1 C4 -1.3(4) n
N6 RU1 N1 C4 101.3(2) n
N8 RU1 N3 C5 87.7(3) n
N4 RU1 N3 C5 178.4(3) n
N6 RU1 N3 C5 -92.3(3) n
N1 RU1 N3 C5 -1.1(3) n
N8 RU1 N3 C9 -90.5(3) n
N4 RU1 N3 C9 0.2(3) n
N6 RU1 N3 C9 89.5(3) n
N1 RU1 N3 C9 -179.3(3) n
N3 RU1 N4 C13 178.7(3) n
N7 RU1 N4 C13 -1.7(3) n
N8 RU1 N4 C13 -80.8(3) n
N6 RU1 N4 C13 77.2(3) n
N1 RU1 N4 C13 -179.9(2) n
N3 RU1 N4 C10 0.1(2) n
N7 RU1 N4 C10 179.7(2) n
N8 RU1 N4 C10 100.6(2) n
N6 RU1 N4 C10 -101.4(2) n
N1 RU1 N4 C10 1.4(4) n
N3 RU1 N6 C21 3.4(3) n
N7 RU1 N6 C21 178.7(3) n
N8 RU1 N6 C21 -176.7(2) n
N4 RU1 N6 C21 82.9(3) n
N1 RU1 N6 C21 -76.5(2) n
N3 RU1 N6 C25 -177.8(2) n
N7 RU1 N6 C25 -2.5(2) n
N8 RU1 N6 C25 2.2(4) n
N4 RU1 N6 C25 -98.3(2) n
N1 RU1 N6 C25 102.3(2) n
N8 RU1 N7 C26 179.8(2) n
N4 RU1 N7 C26 88.3(2) n
N6 RU1 N7 C26 -2.0(2) n
N1 RU1 N7 C26 -92.4(2) n
N8 RU1 N7 C30 10.2(2) n
N4 RU1 N7 C30 -81.4(2) n
N6 RU1 N7 C30 -171.6(2) n
N1 RU1 N7 C30 98.0(2) n
N3 RU1 N8 C35 -12.3(3) n
N7 RU1 N8 C35 172.5(3) n
N4 RU1 N8 C35 -91.9(3) n
N6 RU1 N8 C35 167.8(2) n
N1 RU1 N8 C35 67.2(3) n
N3 RU1 N8 C31 167.6(2) n
N7 RU1 N8 C31 -7.6(2) n
N4 RU1 N8 C31 87.9(2) n
N6 RU1 N8 C31 -12.3(4) n
N1 RU1 N8 C31 -112.9(2) n
C4 N1 C1 C2 1.8(4) n
RU1 N1 C1 C2 -176.1(2) n
N1 C1 C2 C3 -3.1(5) n
N1 C1 C2 CL1 175.5(3) n
C4 N2 C3 C2 1.5(4) n
C1 C2 C3 N2 1.5(5) n
CL1 C2 C3 N2 -177.1(2) n
C3 N2 C4 N1 -3.0(4) n
C3 N2 C4 C5 175.8(3) n
C1 N1 C4 N2 1.3(4) n
RU1 N1 C4 N2 179.6(2) n
C1 N1 C4 C5 -177.4(3) n
RU1 N1 C4 C5 0.8(3) n
C9 N3 C5 C6 0.7(6) n
RU1 N3 C5 C6 -177.5(3) n
C9 N3 C5 C4 180.0(3) n
RU1 N3 C5 C4 1.8(4) n
N2 C4 C5 N3 179.5(3) n
N1 C4 C5 N3 -1.7(4) n
N2 C4 C5 C6 -1.3(5) n
N1 C4 C5 C6 177.6(3) n
N3 C5 C6 C7 -1.1(5) n
C4 C5 C6 C7 179.7(3) n
C5 C6 C7 C8 -0.5(6) n
C6 C7 C8 C9 2.5(6) n
C5 N3 C9 C8 1.3(5) n
RU1 N3 C9 C8 179.5(3) n
C5 N3 C9 C10 -178.7(3) n
RU1 N3 C9 C10 -0.5(4) n
C7 C8 C9 N3 -2.9(5) n
C7 C8 C9 C10 177.1(3) n
C11 N5 C10 N4 -2.5(5) n
C11 N5 C10 C9 177.4(3) n
C13 N4 C10 N5 0.7(5) n
RU1 N4 C10 N5 179.5(3) n
C13 N4 C10 C9 -179.2(3) n
RU1 N4 C10 C9 -0.4(4) n
N3 C9 C10 N5 -179.4(3) n
C8 C9 C10 N5 0.6(5) n
N3 C9 C10 N4 0.6(4) n
C8 C9 C10 N4 -179.4(3) n
C10 N5 C11 C12 1.7(4) n
N5 C11 C12 C13 0.7(5) n
N5 C11 C12 CL2 -180.0(2) n
C10 N4 C13 C12 1.9(4) n
RU1 N4 C13 C12 -176.7(2) n
C11 C12 C13 N4 -2.6(5) n
CL2 C12 C13 N4 178.1(2) n
C25 N6 C21 C22 -3.4(5) n
RU1 N6 C21 C22 175.4(2) n
N6 C21 C22 C23 -0.8(5) n
C21 C22 C23 C24 3.9(5) n
C22 C23 C24 C25 -2.9(5) n
C21 N6 C25 C24 4.5(4) n
RU1 N6 C25 C24 -174.5(2) n
C21 N6 C25 C26 -174.9(3) n
RU1 N6 C25 C26 6.1(3) n
C23 C24 C25 N6 -1.3(5) n
C23 C24 C25 C26 178.0(3) n
C30 N7 C26 C27 0.2(4) n
RU1 N7 C26 C27 -168.9(2) n
C30 N7 C26 C25 174.8(3) n
RU1 N7 C26 C25 5.7(3) n
N6 C25 C26 N7 -7.7(4) n
C24 C25 C26 N7 172.9(3) n
N6 C25 C26 C27 166.5(3) n
C24 C25 C26 C27 -12.9(5) n
N7 C26 C27 C28 0.4(5) n
C25 C26 C27 C28 -173.5(3) n
C26 C27 C28 C29 -0.2(5) n
C27 C28 C29 C30 -0.4(5) n
C26 N7 C30 C29 -0.9(4) n
RU1 N7 C30 C29 168.3(2) n
C26 N7 C30 C31 -179.7(3) n
RU1 N7 C30 C31 -10.6(3) n
C28 C29 C30 N7 1.0(5) n
C28 C29 C30 C31 179.6(3) n
C35 N8 C31 C32 3.9(4) n
RU1 N8 C31 C32 -176.0(2) n
C35 N8 C31 C30 -175.6(3) n
RU1 N8 C31 C30 4.5(3) n
N7 C30 C31 N8 3.6(4) n
C29 C30 C31 N8 -175.1(3) n
N7 C30 C31 C32 -175.9(3) n
C29 C30 C31 C32 5.4(5) n
N8 C31 C32 C33 -2.8(5) n
C30 C31 C32 C33 176.7(3) n
C31 C32 C33 C34 0.0(5) n
C32 C33 C34 C35 1.6(5) n
C31 N8 C35 C34 -2.3(5) n
RU1 N8 C35 C34 177.6(2) n
C33 C34 C35 N8 -0.5(5) n
